data_1573576
loop_
_publ_author_name
'Rodriguez-Lugo, Rafael Emilio'
'Sander, Joan'
'Dietzmann, Simon'
'Rittner, Thomas'
'Rueckel, Jannes'
'Landaeta, Vanessa R.'
'Park, Jiyong'
'Nuernberger, Patrick'
'Baik, Mu-Hyun'
'Wolf, Robert'

_publ_section_title
;
 Mechanistic Insights into the Visible-Light-Driven O--Arylation of
 Carboxylic Acids Catalyzed by Xanthine-Based Nickel Complexes
;
_journal_name_full 'Chemical Science'
_journal_paper_doi 10.1039/D4SC04257C
_journal_year 2025
_chemical_formula_moiety '0.5(C19 H17 N5 O3), 0.5(C4 H8 O)'
_chemical_formula_sum 'C11.5 H12.5 N2.5 O2'
_chemical_formula_weight 217.74
_space_group_crystal_system monoclinic
_space_group_IT_number 14
_space_group_name_Hall '-P 2ybc'
_space_group_name_H-M_alt 'P 1 21/c 1'
_atom_sites_solution_hydrogens geom
_audit_creation_date 2023-05-17
_audit_creation_method
;
Olex2 1.3
(compiled 2020.11.12 svn.r5f609507 for OlexSys, GUI svn.r6272)
;
_audit_update_record
;
2024-05-10 deposited with the CCDC.	2025-01-02 downloaded from the CCDC.
;
_cell_angle_alpha 90
_cell_angle_beta 94.448(2)
_cell_angle_gamma 90
_cell_formula_units_Z 8
_cell_length_a 9.8012(2)
_cell_length_b 8.1826(2)
_cell_length_c 27.1202(6)
_cell_measurement_reflns_used 16106
_cell_measurement_temperature 123.01(10)
_cell_measurement_theta_max 66.4400
_cell_measurement_theta_min 5.3830
_cell_volume 2168.47(8)
_computing_cell_refinement 'CrysAlisPro 1.171.41.89a (Rigaku OD, 2020)'
_computing_data_collection 'CrysAlisPro 1.171.41.89a (Rigaku OD, 2020)'
_computing_data_reduction 'CrysAlisPro 1.171.41.89a (Rigaku OD, 2020)'
_computing_molecular_graphics 'Olex2 1.3 (Dolomanov et al., 2009)'
_computing_publication_material 'Olex2 1.3 (Dolomanov et al., 2009)'
_computing_structure_refinement 'SHELXL 2018/3 (Sheldrick, 2015)'
_computing_structure_solution 'SHELXT 2018/2 (Sheldrick, 2018)'
_diffrn_ambient_temperature 123.15
_diffrn_detector_area_resol_mean 4.2047
_diffrn_detector_type TitanS2
_diffrn_measured_fraction_theta_full 0.993
_diffrn_measured_fraction_theta_max 0.993
_diffrn_measurement_details
;
List of Runs (angles in degrees, time in seconds):

  # Type    Start    End  Width  t~exp~   \w     \q     \k     \f   Frames
#--------------------------------------------------------------------------
  1  \w    -39.00 -14.00   1.00    5.00    --  -42.98  93.00  44.00   25
  2  \w     42.00  77.00   1.00    5.00    --   42.98 -93.00 -67.00   35
  3  \w      3.00  40.00   1.00    5.00    --   42.98 -93.00 -67.00   37
  4  \w     18.00  43.00   1.00   20.00    --   86.50 -93.00 -67.00   25
  5  \w     96.00 121.00   1.00   20.00    --   86.50  93.00  44.00   25
  6  \w    -81.00 -56.00   1.00   20.00    --  -90.00  93.00  44.00   25
  7  \w    -75.00 -48.00   1.00    5.00    --  -42.98 125.00 -90.00   27
  8  \w     21.00 114.00   1.00    5.00    --   42.98  37.00-150.00   93
  9  \w     17.00 112.00   1.00    5.00    --   42.98  57.00  90.00   95
 10  \w   -106.00 -80.00   1.00   20.00    --  -90.00  61.00-120.00   26
 11  \w   -162.00-137.00   1.00   20.00    --  -90.00-125.00 -30.00   25
 12  \w   -100.00 -46.00   1.00   20.00    --  -90.00 108.00  87.30   54
 13  \w   -109.00 -28.00   1.00   20.00    --  -90.00 125.00-180.00   81
 14  \w   -113.00 -87.00   1.00   20.00    --  -90.00  61.00  30.00   26
 15  \w    -59.00 -26.00   1.00   20.00    --  -90.00  61.00  30.00   33
 16  \w   -109.00 -67.00   1.00   20.00    --  -90.00 125.00 120.00   42
 17  \w    -66.00 -21.00   1.00   20.00    --  -90.00  61.00   0.00   45
 18  \w   -123.00 -97.00   1.00   20.00    --  -90.00-125.00 -30.00   26
 19  \w   -103.00 -77.00   1.00   20.00    --  -90.00 125.00-120.00   26
 20  \w   -103.00 -59.00   1.00   20.00    --  -90.00 125.00  90.00   44
 21  \w    -81.00 -51.00   1.00   20.00    --  -90.00  30.00 -30.00   30
 22  \w   -128.00 -70.00   1.00   20.00    --  -90.00  15.00-150.00   58
 23  \w    -92.00 -28.00   1.00   20.00    --  -90.00 125.00 150.00   64
 24  \w    -96.00 -28.00   1.00   20.00    --  -90.00  61.00  60.00   68
 25  \w    -60.00 -34.00   1.00   20.00    --  -90.00  30.00 -90.00   26
 26  \w    -62.00 -37.00   1.00   20.00    --  -90.00 125.00  30.00   25
 27  \w    -96.00 -67.00   1.00   20.00    --  -90.00 -45.00 120.00   29
 28  \w   -117.00 -86.00   1.00   20.00    --  -90.00  61.00   0.00   31
 29  \w    -95.00 -69.00   1.00   20.00    --  -90.00  77.00  30.00   26
 30  \w   -162.00-103.00   1.00   20.00    --  -90.00 -77.00-120.00   59
 31  \w    -57.00 -28.00   1.00   20.00    --  -90.00 125.00 -90.00   29
 32  \w   -154.00-111.00   1.00   20.00    --  -90.00 -94.00  30.00   43
 33  \w   -156.00-131.00   1.00   20.00    --  -90.00 -61.00-180.00   25
 34  \w   -105.00 -63.00   1.00   20.00    --  -90.00 -61.00-180.00   42
 35  \w   -164.00-107.00   1.00   20.00    --  -90.00 -77.00   0.00   57
 36  \w   -173.00-115.00   1.00   20.00    --  -90.00 -95.00 172.41   58
 37  \w   -167.00-104.00   1.00   20.00    --  -90.00 -93.00 -34.73   63
 38  \w   -149.00-104.00   1.00   20.00    --  -90.00 -94.00 -90.00   45
 39  \w    -65.00 -39.00   1.00   20.00    --  -90.00  15.00-150.00   26
 40  \w    -99.00 -74.00   1.00   20.00    --  -90.00 125.00-150.00   25
 41  \w   -108.00 -66.00   1.00   20.00    --  -90.00 -61.00  90.00   42
 42  \w    -72.00 -45.00   1.00   20.00    --  -90.00  77.00  60.00   27
 43  \w    -66.00 -40.00   1.00   20.00    --  -90.00  77.00 150.00   26
 44  \w   -162.00-137.00   1.00   20.00    --  -90.00 -77.00-180.00   25
 45  \w   -120.00 -91.00   1.00   20.00    --  -90.00 134.00-105.64   29
 46  \w   -109.00 -76.00   1.00   20.00    --  -90.00 112.00  57.70   33
 47  \w   -121.00 -95.00   1.00   20.00    --  -90.00 -45.00-120.00   26
 48  \w   -154.00 -91.00   1.00   20.00    --  -90.00 -45.00 -90.00   63
 49  \w   -152.00-124.00   1.00   20.00    --  -90.00 -77.00 -30.00   28
 50  \w    -47.00 -22.00   1.00   20.00    --  -90.00  61.00-180.00   25
 51  \w   -116.00 -76.00   1.00   20.00    --  -90.00  30.00-120.00   40
 52  \w    -53.00 -27.00   1.00   20.00    --  -90.00  30.00-120.00   26
 53  \w   -130.00-103.00   1.00   20.00    --  -90.00 -77.00  30.00   27
 54  \w    -81.00 -56.00   1.00   20.00    --  -90.00  77.00  90.00   25
 55  \w   -120.00 -95.00   1.00   20.00    --  -90.00  84.00-122.05   25
 56  \w    -68.00 -43.00   1.00   20.00    --  -90.00  84.00-122.05   25
 57  \w   -163.00-136.00   1.00   20.00    --  -90.00 -93.00 -67.00   27
;
_diffrn_measurement_device 'four-circle diffractometer'
_diffrn_measurement_device_type 'SuperNova, Dualflex, TitanS2'
_diffrn_measurement_method '\w scans'
_diffrn_radiation_type CuK\a
_diffrn_radiation_wavelength 1.54184
_diffrn_reflns_av_R_equivalents 0.0761
_diffrn_reflns_av_unetI/netI 0.0310
_diffrn_reflns_Laue_measured_fraction_full 0.993
_diffrn_reflns_Laue_measured_fraction_max 0.993
_diffrn_reflns_limit_h_max 11
_diffrn_reflns_limit_h_min -11
_diffrn_reflns_limit_k_max 9
_diffrn_reflns_limit_k_min -7
_diffrn_reflns_limit_l_max 32
_diffrn_reflns_limit_l_min -32
_diffrn_reflns_number 30627
_diffrn_reflns_point_group_measured_fraction_full 0.993
_diffrn_reflns_point_group_measured_fraction_max 0.993
_diffrn_reflns_theta_full 66.791
_diffrn_reflns_theta_max 66.791
_diffrn_reflns_theta_min 4.525
_exptl_absorpt_coefficient_mu 0.768
_exptl_absorpt_correction_T_max 1.00000
_exptl_absorpt_correction_T_min 0.63207
_exptl_absorpt_correction_type multi-scan
_exptl_absorpt_process_details
;
CrysAlisPro 1.171.41.89a (Rigaku Oxford Diffraction, 2020)
Empirical absorption correction using spherical harmonics,
implemented in SCALE3 ABSPACK scaling algorithm.
;
_exptl_crystal_colour 'clear light colourless'
_exptl_crystal_colour_lustre clear
_exptl_crystal_colour_modifier light
_exptl_crystal_colour_primary colourless
_exptl_crystal_density_diffrn 1.334
_exptl_crystal_description plate
_exptl_crystal_F_000 920
_exptl_crystal_size_max 0.527
_exptl_crystal_size_mid 0.141
_exptl_crystal_size_min 0.063
_refine_diff_density_max 0.320
_refine_diff_density_min -0.257
_refine_diff_density_rms 0.068
_refine_ls_extinction_method none
_refine_ls_goodness_of_fit_ref 1.032
_refine_ls_hydrogen_treatment constr
_refine_ls_matrix_type full
_refine_ls_number_parameters 292
_refine_ls_number_reflns 3834
_refine_ls_number_restraints 0
_refine_ls_restrained_S_all 1.032
_refine_ls_R_factor_all 0.0584
_refine_ls_R_factor_gt 0.0540
_refine_ls_shift/su_max 0.001
_refine_ls_shift/su_mean 0.000
_refine_ls_structure_factor_coef Fsqd
_refine_ls_weighting_details 'w=1/[\s^2^(Fo^2^)+(0.1052P)^2^+0.6565P] where P=(Fo^2^+2Fc^2^)/3'
_refine_ls_weighting_scheme calc
_refine_ls_wR_factor_gt 0.1476
_refine_ls_wR_factor_ref 0.1545
_reflns_Friedel_coverage 0.000
_reflns_number_gt 3420
_reflns_number_total 3834
_reflns_threshold_expression 'I > 2\s(I)'
_cod_data_source_file d4sc04257c2.cif
_cod_data_source_block sd86_sd1
_cod_original_formula_sum 'C11.50 H12.50 N2.50 O2'
_cod_database_code 1573576
_shelx_shelxl_version_number 2018/3
_shelx_space_group_comment
;
The symmetry employed for this shelxl refinement is uniquely defined
by the following loop, which should always be used as a source of
symmetry information in preference to the above space-group names.
They are only intended as comments.
;
_olex2_refinement_description
;
1. Fixed Uiso
 At 1.2 times of:
  All C(H) groups, All C(H,H) groups
 At 1.5 times of:
  All C(H,H,H) groups
2.a Secondary CH2 refined with riding coordinates:
 C00T(H00O,H00R), C00U(H00T,H00U), C00V(H00V,H00W), C00W(H00X,H00Y)
2.b Aromatic/amide H refined with riding coordinates:
 C00H(H00H), C00I(H00I), C00J(H00J), C00M(H00M), C00N(H00N), C00P(H00P),
 C00Q(H00Q), C00S(H00S)
2.c Idealised Me refined as rotating group:
 C00L(H00A,H00B,H00C), C00O(H00D,H00E,H00F), C00R(H00G,H00K,H00L)
;
_olex2_submission_special_instructions 'No special instructions were received'
_oxdiff_exptl_absorpt_empirical_details
;
Empirical correction (ABSPACK) includes:
- Absorption correction using spherical harmonics
- Frame scaling
;

loop_
_space_group_symop_operation_xyz
'x, y, z'
'-x, y+1/2, -z+1/2'
'-x, -y, -z'
'x, -y-1/2, z-1/2'

loop_
_atom_site_label
_atom_site_type_symbol
_atom_site_fract_x
_atom_site_fract_y
_atom_site_fract_z
_atom_site_U_iso_or_equiv
_atom_site_adp_type
_atom_site_occupancy
_atom_site_site_symmetry_order
_atom_site_calc_flag
_atom_site_refinement_flags_posn
_atom_site_refinement_flags_adp
_atom_site_refinement_flags_occupancy
_atom_site_disorder_assembly
_atom_site_disorder_group
O001 O 0.66828(12) 0.99699(14) 0.59483(4) 0.0317(3) Uani 1 1 d . . . . .
O002 O 0.77727(12) 0.75377(15) 0.45111(4) 0.0335(3) Uani 1 1 d . . . . .
O003 O 0.64468(13) 0.52835(16) 0.25078(4) 0.0370(3) Uani 1 1 d . . . . .
N004 N 0.47297(13) 0.64161(16) 0.43897(5) 0.0258(3) Uani 1 1 d . . . . .
N005 N 0.49849(14) 0.85663(16) 0.55169(5) 0.0266(3) Uani 1 1 d . . . . .
N006 N 0.33416(14) 0.70157(16) 0.49890(5) 0.0274(3) Uani 1 1 d . . . . .
N007 N 0.71843(14) 0.87725(17) 0.52214(5) 0.0281(3) Uani 1 1 d . . . . .
N008 N 0.26271(15) 0.42352(17) 0.39673(5) 0.0321(3) Uani 1 1 d . . . . .
O009 O 0.81622(18) 1.0667(2) 0.32031(6) 0.0598(4) Uani 1 1 d . . . . .
C00A C 0.45963(16) 0.76472(19) 0.51043(5) 0.0250(3) Uani 1 1 d . . . . .
C00B C 0.34504(16) 0.62838(19) 0.45503(6) 0.0268(4) Uani 1 1 d . . . . .
C00C C 0.54944(16) 0.72973(19) 0.47524(5) 0.0257(4) Uani 1 1 d . . . . .
C00D C 0.23071(17) 0.5400(2) 0.42869(6) 0.0290(4) Uani 1 1 d . . . . .
C00E C 0.62969(16) 0.91493(19) 0.55867(6) 0.0269(4) Uani 1 1 d . . . . .
C00F C 0.51410(16) 0.61114(19) 0.38976(6) 0.0260(3) Uani 1 1 d . . . . .
C00G C 0.68848(16) 0.78160(19) 0.47930(6) 0.0268(4) Uani 1 1 d . . . . .
C00H C 0.61895(16) 0.5028(2) 0.38296(6) 0.0281(4) Uani 1 1 d . . . . .
H00H H 0.663129 0.446705 0.410410 0.034 Uiso 1 1 calc R U . . .
C00I C 0.44966(17) 0.6948(2) 0.35024(6) 0.0300(4) Uani 1 1 d . . . . .
H00I H 0.377572 0.768927 0.355472 0.036 Uiso 1 1 calc R U . . .
C00J C 0.49062(18) 0.6703(2) 0.30274(6) 0.0311(4) Uani 1 1 d . . . . .
H00J H 0.447130 0.727734 0.275422 0.037 Uiso 1 1 calc R U . . .
C00K C 0.59559(17) 0.5611(2) 0.29582(6) 0.0298(4) Uani 1 1 d . . . . .
C00L C 0.40195(17) 0.8974(2) 0.58851(6) 0.0301(4) Uani 1 1 d . . . . .
H00A H 0.308116 0.880506 0.574186 0.045 Uiso 1 1 calc R U . . .
H00B H 0.414034 1.012026 0.598391 0.045 Uiso 1 1 calc R U . . .
H00C H 0.419173 0.826982 0.617549 0.045 Uiso 1 1 calc R U . . .
C00M C 0.65923(17) 0.4766(2) 0.33567(6) 0.0309(4) Uani 1 1 d . . . . .
H00M H 0.730258 0.400934 0.330540 0.037 Uiso 1 1 calc R U . . .
C00N C 0.15842(18) 0.3430(2) 0.37311(7) 0.0352(4) Uani 1 1 d . . . . .
H00N H 0.179193 0.260262 0.350288 0.042 Uiso 1 1 calc R U . . .
C00O C 0.85756(18) 0.9419(2) 0.52904(7) 0.0347(4) Uani 1 1 d . . . . .
H00D H 0.871916 1.021609 0.502967 0.052 Uiso 1 1 calc R U . . .
H00E H 0.923310 0.852246 0.527386 0.052 Uiso 1 1 calc R U . . .
H00F H 0.870769 0.995335 0.561407 0.052 Uiso 1 1 calc R U . . .
C00P C 0.0227(2) 0.3726(2) 0.37981(8) 0.0436(5) Uani 1 1 d . . . . .
H00P H -0.047844 0.312341 0.361993 0.052 Uiso 1 1 calc R U . . .
C00Q C 0.09736(19) 0.5770(2) 0.43819(8) 0.0419(5) Uani 1 1 d . . . . .
H00Q H 0.078780 0.659128 0.461497 0.050 Uiso 1 1 calc R U . . .
C00R C 0.5795(2) 0.6108(2) 0.20877(6) 0.0411(5) Uani 1 1 d . . . . .
H00G H 0.621912 0.576742 0.178859 0.062 Uiso 1 1 calc R U . . .
H00K H 0.590123 0.729151 0.213129 0.062 Uiso 1 1 calc R U . . .
H00L H 0.482005 0.583025 0.205553 0.062 Uiso 1 1 calc R U . . .
C00S C -0.0078(2) 0.4920(3) 0.41309(9) 0.0525(6) Uani 1 1 d . . . . .
H00S H -0.100294 0.515460 0.418671 0.063 Uiso 1 1 calc R U . . .
C00T C 0.8664(3) 0.9263(3) 0.34606(9) 0.0648(7) Uani 1 1 d . . . . .
H00O H 0.794386 0.841401 0.345837 0.078 Uiso 1 1 calc R U . . .
H00R H 0.895335 0.954101 0.380835 0.078 Uiso 1 1 calc R U . . .
C00U C 0.8395(3) 1.0401(4) 0.27015(10) 0.0699(7) Uani 1 1 d . . . . .
H00T H 0.845343 1.145352 0.252461 0.084 Uiso 1 1 calc R U . . .
H00U H 0.764450 0.974406 0.253558 0.084 Uiso 1 1 calc R U . . .
C00V C 0.9861(4) 0.8656(4) 0.31999(11) 0.0860(10) Uani 1 1 d . . . . .
H00V H 0.982291 0.745475 0.315869 0.103 Uiso 1 1 calc R U . . .
H00W H 1.073597 0.895389 0.338513 0.103 Uiso 1 1 calc R U . . .
C00W C 0.9713(4) 0.9504(6) 0.27072(11) 0.1003(13) Uani 1 1 d . . . . .
H00X H 1.048166 1.027053 0.267319 0.120 Uiso 1 1 calc R U . . .
H00Y H 0.969314 0.869972 0.243402 0.120 Uiso 1 1 calc R U . . .

loop_
_atom_site_aniso_label
_atom_site_aniso_U_11
_atom_site_aniso_U_22
_atom_site_aniso_U_33
_atom_site_aniso_U_23
_atom_site_aniso_U_13
_atom_site_aniso_U_12
O001 0.0381(7) 0.0356(6) 0.0213(6) -0.0053(5) 0.0017(5) 0.0003(5)
O002 0.0321(6) 0.0422(7) 0.0271(6) -0.0055(5) 0.0091(5) 0.0006(5)
O003 0.0437(7) 0.0497(7) 0.0184(6) -0.0044(5) 0.0078(5) 0.0037(6)
N004 0.0299(7) 0.0298(7) 0.0180(6) -0.0008(5) 0.0024(5) 0.0009(5)
N005 0.0305(7) 0.0318(7) 0.0179(6) -0.0016(5) 0.0047(5) 0.0011(5)
N006 0.0308(7) 0.0318(7) 0.0198(6) 0.0002(5) 0.0042(5) 0.0011(5)
N007 0.0293(7) 0.0334(7) 0.0220(7) -0.0025(5) 0.0038(5) -0.0006(5)
N008 0.0340(8) 0.0332(7) 0.0289(7) -0.0028(6) 0.0020(6) 0.0012(6)
O009 0.0674(10) 0.0558(9) 0.0575(10) -0.0064(7) 0.0122(8) 0.0013(7)
C00A 0.0313(8) 0.0279(8) 0.0162(7) 0.0016(6) 0.0040(6) 0.0025(6)
C00B 0.0310(8) 0.0291(8) 0.0206(7) 0.0017(6) 0.0040(6) 0.0022(6)
C00C 0.0319(8) 0.0290(8) 0.0167(7) -0.0004(6) 0.0039(6) 0.0024(6)
C00D 0.0326(9) 0.0305(8) 0.0239(8) 0.0015(6) 0.0027(6) 0.0017(6)
C00E 0.0327(8) 0.0280(8) 0.0203(8) 0.0015(6) 0.0031(6) 0.0037(6)
C00F 0.0311(8) 0.0299(8) 0.0174(7) -0.0023(6) 0.0039(6) -0.0013(6)
C00G 0.0320(8) 0.0282(8) 0.0203(7) 0.0008(6) 0.0033(6) 0.0031(6)
C00H 0.0320(8) 0.0318(8) 0.0202(8) -0.0006(6) 0.0000(6) 0.0002(6)
C00I 0.0358(9) 0.0310(8) 0.0233(8) -0.0011(6) 0.0032(6) 0.0035(7)
C00J 0.0403(9) 0.0342(9) 0.0187(8) 0.0005(6) 0.0008(6) 0.0005(7)
C00K 0.0355(9) 0.0355(9) 0.0189(8) -0.0037(6) 0.0047(6) -0.0033(7)
C00L 0.0355(9) 0.0342(8) 0.0217(7) -0.0019(6) 0.0086(6) 0.0004(7)
C00M 0.0327(9) 0.0354(9) 0.0250(8) -0.0047(6) 0.0040(7) 0.0032(7)
C00N 0.0382(9) 0.0342(9) 0.0328(9) -0.0063(7) -0.0004(7) 0.0008(7)
C00O 0.0309(9) 0.0421(10) 0.0315(9) -0.0052(7) 0.0042(7) -0.0030(7)
C00P 0.0350(10) 0.0425(10) 0.0520(12) -0.0107(9) -0.0052(8) -0.0007(8)
C00Q 0.0337(9) 0.0436(10) 0.0489(11) -0.0150(8) 0.0064(8) 0.0005(8)
C00R 0.0546(11) 0.0517(11) 0.0175(8) 0.0001(7) 0.0062(7) -0.0007(9)
C00S 0.0304(10) 0.0557(12) 0.0713(15) -0.0205(11) 0.0032(9) 0.0014(8)
C00T 0.0822(17) 0.0658(15) 0.0481(13) 0.0016(11) 0.0167(12) 0.0041(13)
C00U 0.0736(17) 0.0842(18) 0.0520(14) 0.0072(13) 0.0042(12) 0.0049(14)
C00V 0.108(2) 0.096(2) 0.0575(16) 0.0160(15) 0.0290(16) 0.0397(18)
C00W 0.101(2) 0.152(3) 0.0511(16) 0.0185(19) 0.0267(16) 0.044(2)

loop_
_atom_type_symbol
_atom_type_description
_atom_type_scat_dispersion_real
_atom_type_scat_dispersion_imag
_atom_type_scat_source
C C 0.0181 0.0091 'International Tables Vol C Tables 4.2.6.8 and 6.1.1.4'
H H 0.0000 0.0000 'International Tables Vol C Tables 4.2.6.8 and 6.1.1.4'
N N 0.0311 0.0180 'International Tables Vol C Tables 4.2.6.8 and 6.1.1.4'
O O 0.0492 0.0322 'International Tables Vol C Tables 4.2.6.8 and 6.1.1.4'

loop_
_geom_angle_atom_site_label_1
_geom_angle_atom_site_label_2
_geom_angle_atom_site_label_3
_geom_angle
_geom_angle_site_symmetry_1
_geom_angle_site_symmetry_3
_geom_angle_publ_flag
C00K O003 C00R 116.78(14) . . ?
C00B N004 C00C 105.88(12) . . ?
C00B N004 C00F 127.64(13) . . ?
C00C N004 C00F 124.67(13) . . ?
C00A N005 C00L 121.68(13) . . ?
C00E N005 C00A 119.97(13) . . ?
C00E N005 C00L 118.35(13) . . ?
C00B N006 C00A 104.05(13) . . ?
C00E N007 C00G 127.02(14) . . ?
C00E N007 C00O 116.98(13) . . ?
C00G N007 C00O 115.99(13) . . ?
C00N N008 C00D 116.82(15) . . ?
C00T O009 C00U 105.93(19) . . ?
N005 C00A C00C 121.67(15) . . ?
N006 C00A N005 125.99(13) . . ?
N006 C00A C00C 112.33(14) . . ?
N004 C00B C00D 124.65(14) . . ?
N006 C00B N004 112.69(14) . . ?
N006 C00B C00D 122.64(14) . . ?
N004 C00C C00G 132.01(14) . . ?
C00A C00C N004 105.04(14) . . ?
C00A C00C C00G 122.95(15) . . ?
N008 C00D C00B 117.10(15) . . ?
N008 C00D C00Q 123.14(16) . . ?
C00Q C00D C00B 119.75(15) . . ?
O001 C00E N005 121.99(14) . . ?
O001 C00E N007 121.10(15) . . ?
N005 C00E N007 116.91(14) . . ?
C00H C00F N004 119.86(14) . . ?
C00H C00F C00I 120.98(14) . . ?
C00I C00F N004 119.13(14) . . ?
O002 C00G N007 120.30(14) . . ?
O002 C00G C00C 128.27(15) . . ?
N007 C00G C00C 111.43(13) . . ?
C00F C00H H00H 120.3 . . ?
C00F C00H C00M 119.40(15) . . ?
C00M C00H H00H 120.3 . . ?
C00F C00I H00I 120.1 . . ?
C00F C00I C00J 119.89(15) . . ?
C00J C00I H00I 120.1 . . ?
C00I C00J H00J 120.4 . . ?
C00K C00J C00I 119.21(15) . . ?
C00K C00J H00J 120.4 . . ?
O003 C00K C00J 124.13(15) . . ?
O003 C00K C00M 115.30(15) . . ?
C00J C00K C00M 120.57(14) . . ?
N005 C00L H00A 109.5 . . ?
N005 C00L H00B 109.5 . . ?
N005 C00L H00C 109.5 . . ?
H00A C00L H00B 109.5 . . ?
H00A C00L H00C 109.5 . . ?
H00B C00L H00C 109.5 . . ?
C00H C00M C00K 119.95(15) . . ?
C00H C00M H00M 120.0 . . ?
C00K C00M H00M 120.0 . . ?
N008 C00N H00N 118.0 . . ?
N008 C00N C00P 124.09(16) . . ?
C00P C00N H00N 118.0 . . ?
N007 C00O H00D 109.5 . . ?
N007 C00O H00E 109.5 . . ?
N007 C00O H00F 109.5 . . ?
H00D C00O H00E 109.5 . . ?
H00D C00O H00F 109.5 . . ?
H00E C00O H00F 109.5 . . ?
C00N C00P H00P 120.9 . . ?
C00N C00P C00S 118.12(18) . . ?
C00S C00P H00P 120.9 . . ?
C00D C00Q H00Q 120.7 . . ?
C00S C00Q C00D 118.57(17) . . ?
C00S C00Q H00Q 120.7 . . ?
O003 C00R H00G 109.5 . . ?
O003 C00R H00K 109.5 . . ?
O003 C00R H00L 109.5 . . ?
H00G C00R H00K 109.5 . . ?
H00G C00R H00L 109.5 . . ?
H00K C00R H00L 109.5 . . ?
C00P C00S H00S 120.4 . . ?
C00Q C00S C00P 119.26(18) . . ?
C00Q C00S H00S 120.4 . . ?
O009 C00T H00O 110.3 . . ?
O009 C00T H00R 110.3 . . ?
O009 C00T C00V 106.9(2) . . ?
H00O C00T H00R 108.6 . . ?
C00V C00T H00O 110.3 . . ?
C00V C00T H00R 110.3 . . ?
O009 C00U H00T 110.6 . . ?
O009 C00U H00U 110.6 . . ?
O009 C00U C00W 105.7(2) . . ?
H00T C00U H00U 108.7 . . ?
C00W C00U H00T 110.6 . . ?
C00W C00U H00U 110.6 . . ?
C00T C00V H00V 111.0 . . ?
C00T C00V H00W 111.0 . . ?
C00T C00V C00W 104.0(2) . . ?
H00V C00V H00W 109.0 . . ?
C00W C00V H00V 111.0 . . ?
C00W C00V H00W 111.0 . . ?
C00U C00W C00V 105.1(2) . . ?
C00U C00W H00X 110.7 . . ?
C00U C00W H00Y 110.7 . . ?
C00V C00W H00X 110.7 . . ?
C00V C00W H00Y 110.7 . . ?
H00X C00W H00Y 108.8 . . ?

loop_
_geom_bond_atom_site_label_1
_geom_bond_atom_site_label_2
_geom_bond_distance
_geom_bond_site_symmetry_2
_geom_bond_publ_flag
O001 C00E 1.224(2) . ?
O002 C00G 1.2235(19) . ?
O003 C00K 1.3736(19) . ?
O003 C00R 1.431(2) . ?
N004 C00B 1.363(2) . ?
N004 C00C 1.391(2) . ?
N004 C00F 1.4455(19) . ?
N005 C00A 1.377(2) . ?
N005 C00E 1.371(2) . ?
N005 C00L 1.466(2) . ?
N006 C00A 1.348(2) . ?
N006 C00B 1.344(2) . ?
N007 C00E 1.402(2) . ?
N007 C00G 1.413(2) . ?
N007 C00O 1.461(2) . ?
N008 C00D 1.342(2) . ?
N008 C00N 1.337(2) . ?
O009 C00T 1.412(3) . ?
O009 C00U 1.414(3) . ?
C00A C00C 1.378(2) . ?
C00B C00D 1.471(2) . ?
C00C C00G 1.423(2) . ?
C00D C00Q 1.385(2) . ?
C00F C00H 1.380(2) . ?
C00F C00I 1.382(2) . ?
C00H H00H 0.9500 . ?
C00H C00M 1.388(2) . ?
C00I H00I 0.9500 . ?
C00I C00J 1.393(2) . ?
C00J H00J 0.9500 . ?
C00J C00K 1.386(2) . ?
C00K C00M 1.389(2) . ?
C00L H00A 0.9800 . ?
C00L H00B 0.9800 . ?
C00L H00C 0.9800 . ?
C00M H00M 0.9500 . ?
C00N H00N 0.9500 . ?
C00N C00P 1.378(3) . ?
C00O H00D 0.9800 . ?
C00O H00E 0.9800 . ?
C00O H00F 0.9800 . ?
C00P H00P 0.9500 . ?
C00P C00S 1.379(3) . ?
C00Q H00Q 0.9500 . ?
C00Q C00S 1.379(3) . ?
C00R H00G 0.9800 . ?
C00R H00K 0.9800 . ?
C00R H00L 0.9800 . ?
C00S H00S 0.9500 . ?
C00T H00O 0.9900 . ?
C00T H00R 0.9900 . ?
C00T C00V 1.501(4) . ?
C00U H00T 0.9900 . ?
C00U H00U 0.9900 . ?
C00U C00W 1.485(4) . ?
C00V H00V 0.9900 . ?
C00V H00W 0.9900 . ?
C00V C00W 1.502(4) . ?
C00W H00X 0.9900 . ?
C00W H00Y 0.9900 . ?

loop_
_geom_torsion_atom_site_label_1
_geom_torsion_atom_site_label_2
_geom_torsion_atom_site_label_3
_geom_torsion_atom_site_label_4
_geom_torsion
_geom_torsion_site_symmetry_1
_geom_torsion_site_symmetry_2
_geom_torsion_site_symmetry_3
_geom_torsion_site_symmetry_4
_geom_torsion_publ_flag
O003 C00K C00M C00H 178.92(15) . . . . ?
N004 C00B C00D N008 22.6(2) . . . . ?
N004 C00B C00D C00Q -158.49(17) . . . . ?
N004 C00C C00G O002 -2.9(3) . . . . ?
N004 C00C C00G N007 176.65(15) . . . . ?
N004 C00F C00H C00M -178.88(14) . . . . ?
N004 C00F C00I C00J 178.22(15) . . . . ?
N005 C00A C00C N004 -177.78(13) . . . . ?
N005 C00A C00C C00G 1.6(2) . . . . ?
N006 C00A C00C N004 1.28(18) . . . . ?
N006 C00A C00C C00G -179.34(13) . . . . ?
N006 C00B C00D N008 -155.41(15) . . . . ?
N006 C00B C00D C00Q 23.5(2) . . . . ?
N008 C00D C00Q C00S -1.0(3) . . . . ?
N008 C00N C00P C00S -0.3(3) . . . . ?
O009 C00T C00V C00W -16.3(4) . . . . ?
O009 C00U C00W C00V 24.7(4) . . . . ?
C00A N005 C00E O001 -179.98(14) . . . . ?
C00A N005 C00E N007 0.5(2) . . . . ?
C00A N006 C00B N004 0.75(17) . . . . ?
C00A N006 C00B C00D 179.00(14) . . . . ?
C00A C00C C00G O002 177.85(16) . . . . ?
C00A C00C C00G N007 -2.6(2) . . . . ?
C00B N004 C00C C00A -0.74(16) . . . . ?
C00B N004 C00C C00G 179.95(16) . . . . ?
C00B N004 C00F C00H -125.66(17) . . . . ?
C00B N004 C00F C00I 56.0(2) . . . . ?
C00B N006 C00A N005 177.75(15) . . . . ?
C00B N006 C00A C00C -1.26(18) . . . . ?
C00B C00D C00Q C00S -179.84(19) . . . . ?
C00C N004 C00B N006 0.00(17) . . . . ?
C00C N004 C00B C00D -178.20(14) . . . . ?
C00C N004 C00F C00H 71.9(2) . . . . ?
C00C N004 C00F C00I -106.43(18) . . . . ?
C00D N008 C00N C00P -0.1(3) . . . . ?
C00D C00Q C00S C00P 0.5(3) . . . . ?
C00E N005 C00A N006 -179.34(14) . . . . ?
C00E N005 C00A C00C -0.4(2) . . . . ?
C00E N007 C00G O002 -177.62(15) . . . . ?
C00E N007 C00G C00C 2.8(2) . . . . ?
C00F N004 C00B N006 -165.06(14) . . . . ?
C00F N004 C00B C00D 16.7(2) . . . . ?
C00F N004 C00C C00A 164.89(14) . . . . ?
C00F N004 C00C C00G -14.4(3) . . . . ?
C00F C00H C00M C00K 1.0(2) . . . . ?
C00F C00I C00J C00K 0.3(3) . . . . ?
C00G N007 C00E O001 178.61(15) . . . . ?
C00G N007 C00E N005 -1.8(2) . . . . ?
C00H C00F C00I C00J -0.1(2) . . . . ?
C00I C00F C00H C00M -0.6(2) . . . . ?
C00I C00J C00K O003 -179.57(15) . . . . ?
C00I C00J C00K C00M 0.2(3) . . . . ?
C00J C00K C00M C00H -0.8(3) . . . . ?
C00L N005 C00A N006 -0.5(2) . . . . ?
C00L N005 C00A C00C 178.41(15) . . . . ?
C00L N005 C00E O001 1.2(2) . . . . ?
C00L N005 C00E N007 -178.40(13) . . . . ?
C00N N008 C00D C00B 179.65(14) . . . . ?
C00N N008 C00D C00Q 0.8(3) . . . . ?
C00N C00P C00S C00Q 0.1(3) . . . . ?
C00O N007 C00E O001 -0.7(2) . . . . ?
C00O N007 C00E N005 178.86(14) . . . . ?
C00O N007 C00G O002 1.7(2) . . . . ?
C00O N007 C00G C00C -177.92(14) . . . . ?
C00R O003 C00K C00J -1.5(2) . . . . ?
C00R O003 C00K C00M 178.76(15) . . . . ?
C00T O009 C00U C00W -35.8(3) . . . . ?
C00T C00V C00W C00U -5.1(4) . . . . ?
C00U O009 C00T C00V 32.7(3) . . . . ?
